data_4133583
loop_
_publ_author_name
'Kostenko, Arseni'
'Driess, Matthias'

_publ_section_title
;
 Geometrically Compelled Disilene with \l<sup>4</sup>-Coordinate
 Si<sup>II</sup> Atoms.
;
_journal_issue 49
_journal_name_full 'Journal of the American Chemical Society'
_journal_page_first 16962
_journal_page_last 16966
_journal_paper_doi 10.1021/jacs.8b11393
_journal_volume 140
_journal_year 2018
_chemical_formula_moiety 'C42 H54 N4 Si2'
_chemical_formula_sum 'C42 H54 N4 Si2'
_chemical_formula_weight 671.07
_space_group_crystal_system monoclinic
_space_group_IT_number 15
_space_group_name_Hall '-C 2yc'
_space_group_name_H-M_alt 'C 1 2/c 1'
_atom_sites_solution_hydrogens geom
_atom_sites_solution_primary dual
_atom_sites_solution_secondary difmap
_audit_creation_date 2018-10-04
_audit_creation_method
;
Olex2 1.2
(compiled 2018.05.29 svn.r3508 for OlexSys, GUI svn.r5506)
;
_cell_angle_alpha 90.00
_cell_angle_beta 94.5089(9)
_cell_angle_gamma 90.00
_cell_formula_units_Z 4
_cell_length_a 14.12662(14)
_cell_length_b 10.49281(11)
_cell_length_c 25.5869(3)
_cell_measurement_reflns_used 8319
_cell_measurement_temperature 150.00(10)
_cell_measurement_theta_max 73.4590
_cell_measurement_theta_min 3.4520
_cell_volume 3780.96(7)
_computing_molecular_graphics 'Olex2 (Dolomanov et al., 2009)'
_computing_publication_material 'Olex2 (Dolomanov et al., 2009)'
_computing_structure_refinement 'ShelXL (Sheldrick, 2015)'
_computing_structure_solution 'ShelXD-1997 (Sheldrick, 2008)'
_diffrn_ambient_temperature 150.00(10)
_diffrn_measured_fraction_theta_full 0.986
_diffrn_measured_fraction_theta_max 0.986
_diffrn_measurement_device 'four-circle diffractometer'
_diffrn_radiation_monochromator graphite
_diffrn_radiation_type CuK\a
_diffrn_radiation_wavelength 1.54184
_diffrn_reflns_av_R_equivalents 0.0163
_diffrn_reflns_av_unetI/netI 0.0132
_diffrn_reflns_limit_h_max 17
_diffrn_reflns_limit_h_min -17
_diffrn_reflns_limit_k_max 12
_diffrn_reflns_limit_k_min -13
_diffrn_reflns_limit_l_max 31
_diffrn_reflns_limit_l_min -30
_diffrn_reflns_number 13011
_diffrn_reflns_theta_full 73.59
_diffrn_reflns_theta_max 73.59
_diffrn_reflns_theta_min 3.47
_diffrn_source 'fine-focus sealed tube'
_exptl_absorpt_coefficient_mu 1.105
_exptl_absorpt_correction_T_max 1.00000
_exptl_absorpt_correction_T_min 0.65520
_exptl_absorpt_correction_type multi-scan
_exptl_absorpt_process_details
;
CrysAlisPro 1.171.38.43c (Rigaku Oxford Diffraction, 2015)
Empirical absorption correction using spherical harmonics,
 implemented in SCALE3 ABSPACK scaling algorithm.
;
_exptl_crystal_colour 'metallic dark black'
_exptl_crystal_colour_lustre metallic
_exptl_crystal_colour_modifier dark
_exptl_crystal_colour_primary black
_exptl_crystal_density_diffrn 1.179
_exptl_crystal_density_method 'not measured'
_exptl_crystal_description plate
_exptl_crystal_F_000 1448
_exptl_crystal_size_max 0.152
_exptl_crystal_size_mid 0.128
_exptl_crystal_size_min 0.044
_refine_diff_density_max 0.369
_refine_diff_density_min -0.305
_refine_diff_density_rms 0.040
_refine_ls_extinction_method none
_refine_ls_goodness_of_fit_ref 1.085
_refine_ls_hydrogen_treatment constr
_refine_ls_matrix_type full
_refine_ls_number_parameters 224
_refine_ls_number_reflns 3756
_refine_ls_number_restraints 0
_refine_ls_restrained_S_all 1.085
_refine_ls_R_factor_all 0.0370
_refine_ls_R_factor_gt 0.0351
_refine_ls_shift/su_max 0.002
_refine_ls_shift/su_mean 0.000
_refine_ls_structure_factor_coef Fsqd
_refine_ls_weighting_details 'calc w=1/[\s^2^(Fo^2^)+(0.0537P)^2^+2.6349P] where P=(Fo^2^+2Fc^2^)/3'
_refine_ls_weighting_scheme calc
_refine_ls_wR_factor_gt 0.0985
_refine_ls_wR_factor_ref 0.1005
_reflns_number_gt 3539
_reflns_number_total 3756
_reflns_threshold_expression >2sigma(I)
_cod_data_source_file ja8b11393_si_002.cif
_cod_data_source_block cu-2517
_cod_database_code 4133583
_oxdiff_exptl_absorpt_empirical_full_min 0.807
_oxdiff_exptl_absorpt_empirical_full_max 1.616
_oxdiff_exptl_absorpt_empirical_details
;
Empirical correction (ABSPACK) includes:
- Absorption correction using spherical harmonics
- Frame scaling
;
_olex2_refinement_description
;
1. Fixed Uiso
 At 1.2 times of:
  All C(H) groups, All C(H,H) groups
 At 1.5 times of:
  All C(H,H,H) groups
2.a Secondary CH2 refined with riding coordinates:
 C16(H16A,H16B)
2.b Aromatic/amide H refined with riding coordinates:
 C6(H6), C12(H12), C13(H13), C14(H14), C15(H15), C19(H19), C20(H20)
2.c Idealised Me refined as rotating group:
 C0AA(H0AA,H0AB,H0AC), C1AA(H1AA,H1AB,H1AC), C2AA(H2AA,H2AB,H2AC), C3AA(H3AA,
 H3AB,H3AC), C4AA(H4AA,H4AB,H4AC), C5AA(H5AA,H5AB,H5AC)
;
_olex2_submission_special_instructions 'No special instructions were received'

loop_
_space_group_symop_id
_space_group_symop_operation_xyz
1 'x, y, z'
2 '-x, y, -z+1/2'
3 'x+1/2, y+1/2, z'
4 '-x+1/2, y+1/2, -z+1/2'
5 '-x, -y, -z'
6 'x, -y, z-1/2'
7 '-x+1/2, -y+1/2, -z'
8 'x+1/2, -y+1/2, z-1/2'

loop_
_atom_site_label
_atom_site_type_symbol
_atom_site_fract_x
_atom_site_fract_y
_atom_site_fract_z
_atom_site_U_iso_or_equiv
_atom_site_adp_type
_atom_site_occupancy
_atom_site_calc_flag
_atom_site_site_symmetry_order
_atom_site_refinement_flags_posn
_atom_site_refinement_flags_adp
_atom_site_refinement_flags_occupancy
Si1 Si 0.52014(2) 0.11225(3) 0.800921(13) 0.02229(11) Uani 1 d 1 . . .
N2 N 0.41454(7) 0.17117(10) 0.83426(4) 0.0234(2) Uani 1 d 1 . . .
N3 N 0.55217(8) 0.13874(10) 0.87427(4) 0.0251(2) Uani 1 d 1 . . .
C0AA C 0.66568(12) 0.31398(15) 0.89569(8) 0.0475(4) Uani 1 d 1 . . .
H0AA H 0.6638 0.3347 0.8591 0.071 Uiso 1 calc 1 GR . .
H0AB H 0.7276 0.3327 0.9121 0.071 Uiso 1 calc 1 GR . .
H0AC H 0.6190 0.3635 0.9120 0.071 Uiso 1 calc 1 GR . .
C1 C 0.5000 -0.13163(16) 0.7500 0.0215(3) Uani 1 d 2 S T P
C1AA C 0.64926(13) 0.13769(19) 0.95984(6) 0.0476(4) Uani 1 d 1 . . .
H1AA H 0.6074 0.1920 0.9775 0.071 Uiso 1 calc 1 GR . .
H1AB H 0.7131 0.1485 0.9750 0.071 Uiso 1 calc 1 GR . .
H1AC H 0.6303 0.0505 0.9635 0.071 Uiso 1 calc 1 GR . .
C2AA C 0.71855(11) 0.09491(18) 0.87572(7) 0.0456(4) Uani 1 d 1 . . .
H2AA H 0.7061 0.0057 0.8800 0.068 Uiso 1 calc 1 GR . .
H2AB H 0.7806 0.1148 0.8916 0.068 Uiso 1 calc 1 GR . .
H2AC H 0.7156 0.1151 0.8390 0.068 Uiso 1 calc 1 GR . .
C3AA C 0.28662(10) 0.29431(15) 0.78866(7) 0.0408(4) Uani 1 d 1 . . .
H3AA H 0.3019 0.3690 0.8093 0.061 Uiso 1 calc 1 GR . .
H3AB H 0.2202 0.2946 0.7775 0.061 Uiso 1 calc 1 GR . .
H3AC H 0.3230 0.2941 0.7585 0.061 Uiso 1 calc 1 GR . .
C4 C 0.49545(9) -0.34025(12) 0.79537(5) 0.0264(3) Uani 1 d 1 . . .
C4AA C 0.28121(10) 0.05723(14) 0.78984(6) 0.0333(3) Uani 1 d 1 . . .
H4AA H 0.3159 0.0537 0.7591 0.050 Uiso 1 calc 1 GR . .
H4AB H 0.2144 0.0602 0.7797 0.050 Uiso 1 calc 1 GR . .
H4AC H 0.2952 -0.0171 0.8109 0.050 Uiso 1 calc 1 GR . .
C5 C 0.50003(9) -0.06799(12) 0.79948(5) 0.0239(3) Uani 1 d 1 . . .
C5AA C 0.25403(10) 0.17609(17) 0.87021(6) 0.0417(4) Uani 1 d 1 . . .
H5AA H 0.2722 0.1036 0.8916 0.063 Uiso 1 calc 1 GR . .
H5AB H 0.1873 0.1718 0.8598 0.063 Uiso 1 calc 1 GR . .
H5AC H 0.2675 0.2528 0.8898 0.063 Uiso 1 calc 1 GR . .
C6 C 0.42408(10) 0.38632(13) 0.92680(5) 0.0295(3) Uani 1 d 1 . . .
H6 H 0.4348 0.4332 0.8970 0.035 Uiso 1 calc 1 R . .
C7 C 0.5000 -0.26534(16) 0.7500 0.0225(3) Uani 1 d 2 S T P
C8 C 0.46614(9) 0.18836(11) 0.87980(5) 0.0239(3) Uani 1 d 1 . . .
C9 C 0.43628(9) 0.25526(13) 0.92706(5) 0.0264(3) Uani 1 d 1 . . .
C10 C 0.64450(9) 0.17282(13) 0.90197(5) 0.0281(3) Uani 1 d 1 . . .
C11 C 0.31004(9) 0.17610(12) 0.82138(5) 0.0269(3) Uani 1 d 1 . . .
C12 C 0.49553(10) -0.14367(13) 0.84370(5) 0.0288(3) Uani 1 d 1 . . .
H12 H 0.4950 -0.1034 0.8761 0.035 Uiso 1 calc 1 R . .
C13 C 0.37806(12) 0.37775(16) 1.01509(6) 0.0414(4) Uani 1 d 1 . . .
H13 H 0.3581 0.4189 1.0445 0.050 Uiso 1 calc 1 R . .
C14 C 0.49165(10) -0.27902(13) 0.84256(5) 0.0315(3) Uani 1 d 1 . . .
H14 H 0.4866 -0.3253 0.8732 0.038 Uiso 1 calc 1 R . .
C15 C 0.39588(10) 0.44761(15) 0.97114(6) 0.0368(3) Uani 1 d 1 . . .
H15 H 0.3890 0.5358 0.9712 0.044 Uiso 1 calc 1 R . .
C16 C 0.49703(10) -0.47946(12) 0.78004(6) 0.0339(3) Uani 1 d 1 . . .
H16A H 0.4398 -0.5222 0.7893 0.041 Uiso 1 calc 1 R . .
H16B H 0.5517 -0.5221 0.7975 0.041 Uiso 1 calc 1 R . .
C19 C 0.41960(11) 0.18604(15) 0.97192(6) 0.0360(3) Uani 1 d 1 . . .
H19 H 0.4286 0.0982 0.9725 0.043 Uiso 1 calc 1 R . .
C20 C 0.38969(12) 0.24774(17) 1.01560(6) 0.0425(4) Uani 1 d 1 . . .
H20 H 0.3775 0.2011 1.0453 0.051 Uiso 1 calc 1 R . .

loop_
_atom_site_aniso_label
_atom_site_aniso_U_11
_atom_site_aniso_U_22
_atom_site_aniso_U_33
_atom_site_aniso_U_23
_atom_site_aniso_U_13
_atom_site_aniso_U_12
Si1 0.02279(19) 0.02285(19) 0.02167(19) -0.00166(12) 0.00452(13) -0.00003(12)
N2 0.0217(5) 0.0246(5) 0.0244(5) -0.0027(4) 0.0047(4) -0.0002(4)
N3 0.0253(5) 0.0256(5) 0.0245(5) -0.0038(4) 0.0020(4) -0.0004(4)
C0AA 0.0342(8) 0.0349(8) 0.0716(12) 0.0024(8) -0.0065(8) -0.0079(6)
C1 0.0193(8) 0.0205(8) 0.0247(9) 0.000 0.0015(6) 0.000
C1AA 0.0428(9) 0.0668(11) 0.0318(8) 0.0034(7) -0.0059(7) -0.0013(8)
C2AA 0.0299(8) 0.0605(10) 0.0452(9) -0.0129(8) -0.0045(6) 0.0120(7)
C3AA 0.0272(7) 0.0362(8) 0.0579(10) 0.0065(7) -0.0026(6) 0.0023(6)
C4 0.0223(6) 0.0221(6) 0.0345(7) 0.0038(5) 0.0001(5) -0.0013(5)
C4AA 0.0271(7) 0.0369(8) 0.0361(7) -0.0075(6) 0.0047(5) -0.0073(6)
C5 0.0234(6) 0.0238(6) 0.0245(6) -0.0005(5) 0.0019(5) 0.0012(5)
C5AA 0.0266(7) 0.0614(10) 0.0384(8) -0.0119(7) 0.0109(6) -0.0057(7)
C6 0.0315(7) 0.0293(7) 0.0278(7) -0.0032(5) 0.0026(5) 0.0015(5)
C7 0.0174(7) 0.0213(8) 0.0286(9) 0.000 -0.0002(6) 0.000
C8 0.0275(6) 0.0208(6) 0.0239(6) -0.0006(5) 0.0055(5) -0.0020(5)
C9 0.0263(6) 0.0282(6) 0.0249(6) -0.0037(5) 0.0040(5) -0.0005(5)
C10 0.0266(6) 0.0285(7) 0.0284(7) -0.0020(5) -0.0025(5) 0.0010(5)
C11 0.0207(6) 0.0291(7) 0.0312(7) -0.0031(5) 0.0047(5) -0.0019(5)
C12 0.0355(7) 0.0274(6) 0.0237(6) 0.0010(5) 0.0039(5) -0.0003(5)
C13 0.0402(8) 0.0536(10) 0.0316(8) -0.0148(7) 0.0105(6) 0.0010(7)
C14 0.0367(7) 0.0291(7) 0.0287(7) 0.0083(5) 0.0026(5) -0.0019(6)
C15 0.0365(7) 0.0337(7) 0.0404(8) -0.0116(6) 0.0035(6) 0.0044(6)
C16 0.0344(7) 0.0211(6) 0.0458(9) 0.0042(6) -0.0005(6) -0.0032(5)
C19 0.0447(8) 0.0346(8) 0.0300(7) 0.0004(6) 0.0111(6) -0.0007(6)
C20 0.0496(9) 0.0524(9) 0.0272(7) -0.0015(7) 0.0133(6) -0.0039(7)

loop_
_atom_type_symbol
_atom_type_description
_atom_type_scat_dispersion_real
_atom_type_scat_dispersion_imag
_atom_type_scat_source
C C 0.0181 0.0091 'International Tables Vol C Tables 4.2.6.8 and 6.1.1.4'
H H 0.0000 0.0000 'International Tables Vol C Tables 4.2.6.8 and 6.1.1.4'
N N 0.0311 0.0180 'International Tables Vol C Tables 4.2.6.8 and 6.1.1.4'
Si Si 0.2541 0.3302 'International Tables Vol C Tables 4.2.6.8 and 6.1.1.4'

loop_
_geom_angle_atom_site_label_1
_geom_angle_atom_site_label_2
_geom_angle_atom_site_label_3
_geom_angle
_geom_angle_site_symmetry_1
_geom_angle_site_symmetry_3
N2 Si1 Si1 109.44(4) . 2_656
N2 Si1 N3 69.06(5) . .
N2 Si1 C5 102.24(5) . .
N2 Si1 C8 34.61(4) . .
N3 Si1 Si1 171.56(3) . 2_656
N3 Si1 C8 34.71(5) . .
C5 Si1 Si1 87.74(4) . 2_656
C5 Si1 N3 100.70(5) . .
C5 Si1 C8 107.13(5) . .
C8 Si1 Si1 142.43(4) . 2_656
C8 N2 Si1 92.41(8) . .
C8 N2 C11 130.66(11) . .
C11 N2 Si1 136.03(8) . .
C8 N3 Si1 90.77(8) . .
C8 N3 C10 128.95(11) . .
C10 N3 Si1 129.51(9) . .
C5 C1 C5 124.38(16) 2_656 .
C7 C1 C5 117.81(8) . .
C7 C1 C5 117.81(8) . 2_656
C7 C4 C16 108.83(12) . .
C14 C4 C7 118.14(12) . .
C14 C4 C16 133.03(12) . .
C1 C5 Si1 117.91(10) . .
C12 C5 Si1 124.49(10) . .
C12 C5 C1 117.22(12) . .
C9 C6 C15 119.93(13) . .
C1 C7 C4 123.95(8) . .
C1 C7 C4 123.95(8) . 2_656
C4 C7 C4 112.10(16) . 2_656
N2 C8 Si1 52.98(6) . .
N2 C8 N3 107.00(11) . .
N2 C8 C9 127.01(11) . .
N3 C8 Si1 54.52(6) . .
N3 C8 C9 125.93(11) . .
C9 C8 Si1 171.59(9) . .
C6 C9 C8 120.50(12) . .
C6 C9 C19 119.47(12) . .
C19 C9 C8 120.03(12) . .
N3 C10 C0AA 110.98(11) . .
N3 C10 C1AA 112.18(12) . .
N3 C10 C2AA 105.61(11) . .
C0AA C10 C1AA 110.14(14) . .
C0AA C10 C2AA 109.15(14) . .
C1AA C10 C2AA 108.62(13) . .
N2 C11 C3AA 108.66(10) . .
N2 C11 C4AA 107.94(10) . .
N2 C11 C5AA 112.76(11) . .
C3AA C11 C4AA 109.82(12) . .
C3AA C11 C5AA 110.23(12) . .
C4AA C11 C5AA 107.37(11) . .
C5 C12 C14 123.98(12) . .
C20 C13 C15 120.34(14) . .
C4 C14 C12 118.80(12) . .
C13 C15 C6 120.08(14) . .
C4 C16 C16 105.12(8) . 2_656
C20 C19 C9 120.17(14) . .
C13 C20 C19 120.00(15) . .

loop_
_geom_bond_atom_site_label_1
_geom_bond_atom_site_label_2
_geom_bond_distance
_geom_bond_site_symmetry_2
Si1 Si1 2.6231(7) 2_656
Si1 N2 1.8802(11) .
Si1 N3 1.9159(11) .
Si1 C5 1.9124(13) .
Si1 C8 2.3527(13) .
N2 C8 1.3374(16) .
N2 C11 1.4879(16) .
N3 C8 1.3398(17) .
N3 C10 1.4786(16) .
C0AA C10 1.522(2) .
C1 C5 1.4313(14) .
C1 C5 1.4312(14) 2_656
C1 C7 1.403(2) .
C1AA C10 1.522(2) .
C2AA C10 1.524(2) .
C3AA C11 1.518(2) .
C4 C7 1.4076(16) .
C4 C14 1.372(2) .
C4 C16 1.5130(18) .
C4AA C11 1.5235(18) .
C5 C12 1.3880(18) .
C5AA C11 1.5305(19) .
C6 C9 1.3859(19) .
C6 C15 1.3894(19) .
C7 C4 1.4077(16) 2_656
C8 C9 1.4876(17) .
C9 C19 1.3940(19) .
C12 C14 1.4215(19) .
C13 C15 1.382(2) .
C13 C20 1.374(2) .
C16 C16 1.546(3) 2_656
C19 C20 1.386(2) .
